data_4020214
loop_
_publ_author_name
'Alex M. Szpilman'
'Edward E. Korshin'
'Haim Rozenberg'
'Mario D. Bachi'

_journal_name_full 'Journal of Organic Chemistry'
_journal_page_first 3618
_journal_page_last 3632
_journal_paper_doi 10.1021/jo050074z
_journal_volume 70
_journal_year 2005
_chemical_absolute_configuration syn
_chemical_formula_moiety 'C15 H26 O4'
_chemical_formula_sum 'C15 H26 O4'
_chemical_formula_weight 270.36
_space_group_IT_number 19
_space_group_name_Hall 'P 2ac 2ab'
_space_group_name_H-M_alt 'P 21 21 21'
_symmetry_cell_setting orthorhombic
_symmetry_Int_Tables_number 19
_symmetry_space_group_name_Hall 'P 2ac 2ab'
_symmetry_space_group_name_H-M 'P 21 21 21'
_cell_angle_alpha 90.00
_cell_angle_beta 90.00
_cell_angle_gamma 90.00
_cell_formula_units_Z 4
_cell_length_a 6.0030(12)
_cell_length_b 9.981(2)
_cell_length_c 26.437(5)
_cell_measurement_temperature 293(2)
_cell_volume 1584.0(5)
_diffrn_ambient_temperature 293(2)
_exptl_crystal_density_diffrn 1.134
_cod_depositor_comments
;
The following automatic conversions were performed:
'_symmetry_cell_setting' value 'Orthorhombic' changed to 'orthorhombic'
according to '/home/saulius/struct/CIF-dictionaries/cif_core.dic'
dictionary named 'cif_core.dic' version 2.4.1 from 2010-06-29.

Automatic conversion script
Id: cif_fix_enum 1527 2010-12-29 10:47:43Z saulius 
;
_cod_database_code 4020214

loop_
_symmetry_equiv_pos_as_xyz
'x, y, z'
'-x+1/2, -y, z+1/2'
'-x, y+1/2, -z+1/2'
'x+1/2, -y+1/2, -z'

loop_
_atom_site_label
_atom_site_type_symbol
_atom_site_fract_x
_atom_site_fract_y
_atom_site_fract_z
_atom_site_U_iso_or_equiv
_atom_site_adp_type
_atom_site_occupancy
_atom_site_symmetry_multiplicity
_atom_site_calc_flag
_atom_site_refinement_flags
_atom_site_disorder_assembly
_atom_site_disorder_group
C1 C 0.5340(6) 0.3736(4) 0.03659(14) 0.0638(10) Uani 1 1 d . . .
H1 H 0.5171 0.2868 0.0197 0.077 Uiso 1 1 calc R . .
O2 O 0.7481(4) 0.3730(2) 0.06111(8) 0.0625(7) Uani 1 1 d . . .
O3 O 0.7802(4) 0.5026(2) 0.08671(8) 0.0591(6) Uani 1 1 d . . .
C4 C 0.6154(6) 0.5238(3) 0.12558(12) 0.0554(9) Uani 1 1 d . . .
C5 C 0.3794(6) 0.5151(3) 0.10292(13) 0.0594(9) Uani 1 1 d . . .
H5 H 0.2709 0.5194 0.1306 0.071 Uiso 1 1 calc R . .
C6 C 0.3237(7) 0.6250(4) 0.06442(16) 0.0758(11) Uani 1 1 d . . .
H6A H 0.1698 0.6151 0.0538 0.091 Uiso 1 1 calc R . .
H6B H 0.3383 0.7118 0.0806 0.091 Uiso 1 1 calc R . .
C7 C 0.4736(6) 0.6214(4) 0.01769(14) 0.0669(10) Uani 1 1 d . . .
H7A H 0.4079 0.6775 -0.0083 0.080 Uiso 1 1 calc R . .
H7B H 0.6169 0.6598 0.0265 0.080 Uiso 1 1 calc R . .
C8 C 0.5115(6) 0.4822(4) -0.00420(13) 0.0675(10) Uani 1 1 d . . .
H8 H 0.3781 0.4600 -0.0238 0.081 Uiso 1 1 calc R . .
C9 C 0.3555(6) 0.3816(4) 0.07672(14) 0.0657(10) Uani 1 1 d . . .
H9A H 0.2092 0.3741 0.0614 0.079 Uiso 1 1 calc R . .
H9B H 0.3732 0.3092 0.1009 0.079 Uiso 1 1 calc R . .
C10 C 0.7043(9) 0.4820(4) -0.04092(13) 0.0886(13) Uani 1 1 d . . .
H10A H 0.6804 0.5494 -0.0663 0.133 Uiso 1 1 calc R . .
H10B H 0.7150 0.3957 -0.0568 0.133 Uiso 1 1 calc R . .
H10C H 0.8399 0.5008 -0.0231 0.133 Uiso 1 1 calc R . .
C11 C 0.6757(9) 0.6643(4) 0.14425(15) 0.0889(14) Uani 1 1 d . . .
H11A H 0.8278 0.6652 0.1555 0.133 Uiso 1 1 calc R . .
H11B H 0.5798 0.6885 0.1718 0.133 Uiso 1 1 calc R . .
H11C H 0.6575 0.7274 0.1172 0.133 Uiso 1 1 calc R . .
C12 C 0.6429(7) 0.4263(3) 0.16895(13) 0.0588(9) Uani 1 1 d . . .
H12 H 0.5324 0.4265 0.1936 0.071 Uiso 1 1 calc R . .
C13 C 0.8076(6) 0.3413(3) 0.17514(12) 0.0552(9) Uani 1 1 d . . .
H13 H 0.9164 0.3383 0.1501 0.066 Uiso 1 1 calc R . .
C14 C 0.8337(6) 0.2493(3) 0.21922(12) 0.0576(9) Uani 1 1 d . . .
H14 H 0.7282 0.2765 0.2456 0.069 Uiso 1 1 calc R . .
O15 O 1.0551(5) 0.2547(2) 0.23987(10) 0.0813(9) Uani 1 1 d . . .
H15 H 1.1303 0.3079 0.2235 0.122 Uiso 1 1 calc R . .
C16 C 0.7933(6) 0.1016(3) 0.20675(12) 0.0550(9) Uani 1 1 d . . .
O17 O 0.8505(5) 0.0292(2) 0.25274(9) 0.0757(8) Uani 1 1 d . . .
H17 H 0.8278 -0.0510 0.2486 0.114 Uiso 1 1 calc R . .
C18 C 0.9363(7) 0.0531(4) 0.16364(15) 0.0805(12) Uani 1 1 d . . .
H18A H 1.0894 0.0745 0.1704 0.121 Uiso 1 1 calc R . .
H18B H 0.8903 0.0961 0.1329 0.121 Uiso 1 1 calc R . .
H18C H 0.9204 -0.0421 0.1602 0.121 Uiso 1 1 calc R . .
C19 C 0.5495(6) 0.0728(4) 0.19650(18) 0.0793(12) Uani 1 1 d . . .
H19A H 0.5280 -0.0222 0.1932 0.119 Uiso 1 1 calc R . .
H19B H 0.5052 0.1163 0.1657 0.119 Uiso 1 1 calc R . .
H19C H 0.4610 0.1059 0.2240 0.119 Uiso 1 1 calc R . .

loop_
_atom_site_aniso_label
_atom_site_aniso_U_11
_atom_site_aniso_U_22
_atom_site_aniso_U_33
_atom_site_aniso_U_23
_atom_site_aniso_U_13
_atom_site_aniso_U_12
C1 0.072(2) 0.0477(18) 0.071(2) -0.0001(17) -0.017(2) -0.0055(19)
O2 0.0607(14) 0.0584(15) 0.0683(14) 0.0001(12) -0.0033(12) 0.0105(12)
O3 0.0490(12) 0.0598(14) 0.0683(12) 0.0080(12) -0.0036(11) -0.0070(12)
C4 0.061(2) 0.0459(17) 0.0598(18) 0.0034(15) -0.0047(18) 0.0048(18)
C5 0.0500(18) 0.057(2) 0.071(2) 0.0138(18) 0.0030(17) 0.0080(18)
C6 0.068(2) 0.067(2) 0.092(3) 0.019(2) -0.003(2) 0.016(2)
C7 0.066(2) 0.060(2) 0.075(2) 0.0201(19) -0.007(2) 0.003(2)
C8 0.073(2) 0.066(2) 0.064(2) 0.0074(19) -0.0170(19) -0.004(2)
C9 0.0525(19) 0.063(2) 0.081(2) 0.0147(19) -0.0114(19) -0.0121(19)
C10 0.120(4) 0.082(3) 0.065(2) 0.008(2) 0.003(2) 0.010(3)
C11 0.128(4) 0.052(2) 0.087(2) 0.0021(19) -0.023(3) -0.003(3)
C12 0.066(2) 0.0539(19) 0.0567(18) 0.0044(16) 0.0016(18) 0.0044(19)
C13 0.0554(19) 0.0547(19) 0.0555(18) 0.0048(16) -0.0030(16) -0.0040(18)
C14 0.060(2) 0.0544(19) 0.0580(18) 0.0074(15) -0.0112(17) 0.0084(17)
O15 0.089(2) 0.0606(16) 0.0940(18) 0.0091(14) -0.0397(17) -0.0062(15)
C16 0.0559(19) 0.054(2) 0.0554(18) 0.0029(16) -0.0067(17) 0.0028(16)
O17 0.0914(19) 0.0514(13) 0.0843(16) 0.0174(12) -0.0174(15) 0.0044(14)
C18 0.073(3) 0.079(3) 0.090(3) -0.016(2) 0.006(2) -0.004(2)
C19 0.056(2) 0.081(3) 0.101(3) 0.020(2) -0.003(2) -0.006(2)

loop_
_geom_bond_atom_site_label_1
_geom_bond_atom_site_label_2
_geom_bond_distance
_geom_bond_site_symmetry_2
_geom_bond_publ_flag
C1 O2 1.439(4) . ?
C1 C9 1.510(5) . ?
C1 C8 1.535(5) . ?
C1 H1 0.9800 . ?
O2 O3 1.473(3) . ?
O3 C4 1.442(4) . ?
C4 C12 1.513(4) . ?
C4 C11 1.530(5) . ?
C4 C5 1.541(5) . ?
C5 C9 1.509(5) . ?
C5 C6 1.534(5) . ?
C5 H5 0.9800 . ?
C6 C7 1.529(5) . ?
C6 H6A 0.9700 . ?
C6 H6B 0.9700 . ?
C7 C8 1.523(5) . ?
C7 H7A 0.9700 . ?
C7 H7B 0.9700 . ?
C8 C10 1.510(6) . ?
C8 H8 0.9800 . ?
C9 H9A 0.9700 . ?
C9 H9B 0.9700 . ?
C10 H10A 0.9600 . ?
C10 H10B 0.9600 . ?
C10 H10C 0.9600 . ?
C11 H11A 0.9600 . ?
C11 H11B 0.9600 . ?
C11 H11C 0.9600 . ?
C12 C13 1.313(5) . ?
C12 H12 0.9300 . ?
C13 C14 1.492(4) . ?
C13 H13 0.9300 . ?
C14 O15 1.438(4) . ?
C14 C16 1.531(5) . ?
C14 H14 0.9800 . ?
O15 H15 0.8200 . ?
C16 O17 1.455(4) . ?
C16 C18 1.507(5) . ?
C16 C19 1.516(5) . ?
O17 H17 0.8200 . ?
C18 H18A 0.9600 . ?
C18 H18B 0.9600 . ?
C18 H18C 0.9600 . ?
C19 H19A 0.9600 . ?
C19 H19B 0.9600 . ?
C19 H19C 0.9600 . ?

loop_
_cod_related_entry_id
_cod_related_entry_database
_cod_related_entry_code
1 ChemSpider 4947417
